data_9008152
loop_
_publ_author_name
'Li, C. T.'

_publ_section_title
;
 The crystal structure of LiAlSi2O6 III (high-quartz solid solution)
;
_journal_name_full 'Zeitschrift fur Kristallographie'
_journal_page_first 327
_journal_page_last 348
_journal_volume 127
_journal_year 1968
_chemical_formula_structural LiAlSi2O6
_chemical_formula_sum 'Al0.333 Li0.333 O2 Si0.667'
_chemical_name_mineral Spodumene-III
_space_group_IT_number 180
_symmetry_space_group_name_Hall 'P 62 2 (0 0 4)'
_symmetry_space_group_name_H-M 'P 62 2 2'
_cell_angle_alpha 90
_cell_angle_beta 90
_cell_angle_gamma 120
_cell_length_a 5.217
_cell_length_b 5.217
_cell_length_c 5.464
_cell_formula_units_Z 3
_cell_volume 128.790
_database_code_amcsd 0010668
_exptl_crystal_density_diffrn 2.399
_cod_original_formula_sum 'Li.333 (Al.333 Si.667) O2'
_cod_database_code 9008152

loop_
_space_group_symop_operation_xyz
x,y,z
x,x-y,1/3-z
x-y,x,1/3+z
y,x,2/3-z
-y,x-y,2/3+z
-x+y,y,-z
-x,-y,z
-x,-x+y,1/3-z
-x+y,-x,1/3+z
-y,-x,2/3-z
y,-x+y,2/3+z
x-y,-y,-z

loop_
_atom_site_aniso_label
_atom_site_aniso_U_11
_atom_site_aniso_U_22
_atom_site_aniso_U_33
_atom_site_aniso_U_12
_atom_site_aniso_U_13
_atom_site_aniso_U_23
Li 0.00476 0.01065 0.07714 0.00538 0.00000 0.00000
Al 0.00434 0.00290 0.00272 0.00145 0.00000 0.00000
Si 0.00434 0.00290 0.00272 0.00145 0.00000 0.00000
O 0.01820 0.01944 0.02813 0.00972 0.01113 0.00000

loop_
_atom_site_label
_atom_site_fract_x
_atom_site_fract_y
_atom_site_fract_z
_atom_site_occupancy
Li 0.00000 0.00000 0.00000 0.33330
Al 0.50000 0.00000 0.00000 0.33330
Si 0.50000 0.00000 0.00000 0.66670
O 0.20570 0.41140 0.50000 1.00000

loop_
_cod_related_entry_id
_cod_related_entry_database
_cod_related_entry_code
1 AMCSD 0010668
